data_7109144
loop_
_publ_author_name
'Ding Liu'
'Ying Lu'
'Hua-Qiao Tan'
'Wei-Lin Chen'
'Zhi-Ming Zhang'
'Yang-Guang Li'
'En-Bo Wang'

_publ_section_title
;
 Polyoxometalate-based purely inorganic porous frameworks with selective
 adsorption and oxidative catalysis functionalities
;
_journal_name_full Chem.Commun.
_journal_page_first 3673
_journal_paper_doi 10.1039/c3cc40990b
_journal_volume 49
_journal_year 2013
_chemical_formula_sum 'C5 H30 La2 Mn N O49 V13'
_chemical_formula_weight 1883.28
_chemical_name_systematic
;
?
;
_space_group_IT_number 122
_symmetry_cell_setting tetragonal
_symmetry_space_group_name_Hall 'I -4 2bw'
_symmetry_space_group_name_H-M 'I -4 2 d'
_atom_sites_solution_hydrogens none
_atom_sites_solution_primary direct
_atom_sites_solution_secondary difmap
_audit_creation_method SHELXL-97
_cell_angle_alpha 90.00
_cell_angle_beta 90.00
_cell_angle_gamma 90.00
_cell_formula_units_Z 8
_cell_length_a 26.725(4)
_cell_length_b 26.725(4)
_cell_length_c 30.487(6)
_cell_measurement_reflns_used 9572
_cell_measurement_temperature 293(2)
_cell_measurement_theta_max 25.00
_cell_measurement_theta_min 3.04
_cell_volume 21775(6)
_computing_structure_refinement 'SHELXL-97 (Sheldrick, 1997)'
_computing_structure_solution 'SHELXS-97 (Sheldrick, 1990)'
_diffrn_ambient_temperature 293(2)
_diffrn_detector_area_resol_mean 0.01
_diffrn_measured_fraction_theta_full 0.997
_diffrn_measured_fraction_theta_max 0.997
_diffrn_measurement_device_type 'Rigaku R-AXIS RAPID IP'
_diffrn_measurement_method Oscillation
_diffrn_radiation_monochromator graphite
_diffrn_radiation_source 'fine-focus sealed tube'
_diffrn_radiation_type MoK\a
_diffrn_radiation_wavelength 0.71073
_diffrn_reflns_av_R_equivalents 0.1167
_diffrn_reflns_av_sigmaI/netI 0.0666
_diffrn_reflns_limit_h_max 31
_diffrn_reflns_limit_h_min -31
_diffrn_reflns_limit_k_max 31
_diffrn_reflns_limit_k_min -31
_diffrn_reflns_limit_l_max 36
_diffrn_reflns_limit_l_min -36
_diffrn_reflns_number 79213
_diffrn_reflns_theta_full 25.00
_diffrn_reflns_theta_max 25.00
_diffrn_reflns_theta_min 3.04
_diffrn_standards_decay_% none
_diffrn_standards_interval_count 0
_diffrn_standards_interval_time 0
_diffrn_standards_number 0
_exptl_absorpt_coefficient_mu 1.988
_exptl_absorpt_correction_T_max 0.699
_exptl_absorpt_correction_T_min 0.579
_exptl_absorpt_correction_type multi-scan
_exptl_absorpt_process_details 'ABSCOR by T.Higashi 8 March, 1995'
_exptl_crystal_colour orange
_exptl_crystal_density_diffrn 1.149
_exptl_crystal_density_method 'not measured'
_exptl_crystal_description block
_exptl_crystal_F_000 7176
_exptl_crystal_size_max 0.28
_exptl_crystal_size_mid 0.25
_exptl_crystal_size_min 0.19
_platon_squeeze_details
;
;
_refine_diff_density_max 1.598
_refine_diff_density_min -0.862
_refine_diff_density_rms 0.147
_refine_ls_abs_structure_details 'Flack H D (1983), Acta Cryst. A39, 876-881'
_refine_ls_abs_structure_Flack 1.01(3)
_refine_ls_extinction_method SHELXL
_refine_ls_goodness_of_fit_ref 1.024
_refine_ls_hydrogen_treatment none
_refine_ls_matrix_type full
_refine_ls_number_parameters 306
_refine_ls_number_reflns 9572
_refine_ls_number_restraints 10
_refine_ls_restrained_S_all 1.024
_refine_ls_R_factor_all 0.0738
_refine_ls_R_factor_gt 0.0584
_refine_ls_shift/su_max 0.001
_refine_ls_shift/su_mean 0.000
_refine_ls_structure_factor_coef Fsqd
_refine_ls_weighting_details 'calc w=1/[\s^2^(Fo^2^)+(0.0400P)^2^+500.0000P] where P=(Fo^2^+2Fc^2^)/3'
_refine_ls_weighting_scheme calc
_refine_ls_wR_factor_gt 0.1492
_refine_ls_wR_factor_ref 0.1561
_reflns_number_gt 7874
_reflns_number_total 9572
_reflns_threshold_expression >2sigma(I)
_cod_data_source_file c3cc40990b.txt
_cod_data_source_block 2
_cod_original_sg_symbol_H-M I-42d
_cod_database_code 7109144

loop_
_symmetry_equiv_pos_as_xyz
'x, y, z'
'-x, -y, z'
'y, -x, -z'
'-y, x, -z'
'-x+1/2, y, -z+3/4'
'x+1/2, -y, -z+3/4'
'-y+1/2, -x, z+3/4'
'y+1/2, x, z+3/4'
'x+1/2, y+1/2, z+1/2'
'-x+1/2, -y+1/2, z+1/2'
'y+1/2, -x+1/2, -z+1/2'
'-y+1/2, x+1/2, -z+1/2'
'-x+1, y+1/2, -z+5/4'
'x+1, -y+1/2, -z+5/4'
'-y+1, -x+1/2, z+5/4'
'y+1, x+1/2, z+5/4'

loop_
_atom_site_label
_atom_site_type_symbol
_atom_site_fract_x
_atom_site_fract_y
_atom_site_fract_z
_atom_site_U_iso_or_equiv
_atom_site_adp_type
_atom_site_occupancy
_atom_site_symmetry_multiplicity
_atom_site_calc_flag
_atom_site_refinement_flags
La1 La 1.65274(2) 0.42729(2) -0.53191(2) 0.03056(15) Uani 1 1 d .
Mn1 Mn 1.7500 0.57145(9) -0.6250 0.0250(5) Uani 1 2 d S
V3 V 1.84982(7) 0.51498(7) -0.61564(6) 0.0285(4) Uani 1 1 d .
V4 V 1.76926(7) 0.51488(7) -0.53909(6) 0.0298(4) Uani 1 1 d .
V5 V 1.84364(8) 0.63648(7) -0.61847(7) 0.0379(5) Uani 1 1 d .
V6 V 1.7500 0.45296(9) -0.6250 0.0269(6) Uani 1 2 d S
V7 V 1.66705(6) 0.57260(7) -0.54661(6) 0.0289(4) Uani 1 1 d .
V8 V 1.86549(7) 0.57968(9) -0.53148(7) 0.0425(5) Uani 1 1 d .
V9 V 1.76432(8) 0.63611(7) -0.54309(7) 0.0378(5) Uani 1 1 d .
O19 O 1.8001(3) 0.4748(3) -0.5844(2) 0.0305(17) Uani 1 1 d .
O18 O 1.7166(2) 0.5215(2) -0.5939(2) 0.0234(15) Uani 1 1 d .
O17 O 1.6433(3) 0.5204(3) -0.5262(2) 0.0353(18) Uani 1 1 d .
O16 O 1.6328(2) 0.5742(3) -0.6020(2) 0.0300(16) Uani 1 1 d .
O15 O 1.8214(3) 0.5253(3) -0.5092(2) 0.039(2) Uani 1 1 d .
O14 O 1.7136(3) 0.6195(3) -0.5896(2) 0.0299(17) Uani 1 1 d .
O13 O 1.8009(3) 0.5721(3) -0.5833(2) 0.0307(16) Uani 1 1 d .
O12 O 1.6397(3) 0.6176(3) -0.5204(3) 0.0370(19) Uani 1 1 d .
O11 O 1.8875(3) 0.5260(3) -0.5713(2) 0.0373(19) Uani 1 1 d .
O10 O 1.7327(3) 0.5740(3) -0.5212(2) 0.0336(17) Uani 1 1 d .
O9 O 1.7380(3) 0.4716(3) -0.5140(2) 0.0367(19) Uani 1 1 d .
O8 O 1.8002(3) 0.6721(3) -0.5839(3) 0.040(2) Uani 1 1 d .
O7 O 1.7344(3) 0.6784(3) -0.5174(3) 0.049(2) Uani 1 1 d .
O6 O 1.7168(3) 0.4171(3) -0.5932(2) 0.0326(18) Uani 1 1 d .
O5 O 1.8759(3) 0.4711(3) -0.6447(3) 0.0359(19) Uani 1 1 d .
O4 O 1.8719(3) 0.6778(3) -0.6470(3) 0.050(2) Uani 1 1 d .
O3 O 1.8187(3) 0.6241(3) -0.5101(3) 0.044(2) Uani 1 1 d .
O2 O 1.8856(3) 0.6236(3) -0.5737(3) 0.045(2) Uani 1 1 d .
O4W O 1.6234(4) 0.3587(3) -0.5807(3) 0.059(3) Uani 1 1 d .
O3W O 1.5604(3) 0.4388(3) -0.5240(3) 0.047(2) Uani 1 1 d .
O1 O 1.9090(3) 0.5796(4) -0.4963(3) 0.060(3) Uani 1 1 d .
O2W O 1.7162(3) 0.3610(3) -0.5088(4) 0.068(3) Uani 1 1 d .
O1W O 1.6547(4) 0.4536(3) -0.4520(3) 0.056(2) Uani 1 1 d .
OW1 O 1.5000 0.5000 -0.4309(5) 0.064(4) Uiso 1 2 d S
OW2 O 1.7038(5) 0.5416(5) -0.4259(4) 0.101(4) Uiso 1 1 d .
C3 C 1.5000 0.5000 -0.3089(7) 0.085(8) Uiso 1 2 d SD
C1 C 1.5000 0.5000 -0.3875(8) 0.081(7) Uiso 1 2 d SD
C5 C 1.5329(6) 0.497(2) -0.3485(6) 0.14(2) Uiso 0.50 1 d PD
C2 C 1.4480(5) 0.4875(15) -0.3237(7) 0.096(12) Uiso 0.50 1 d PD
N1 N 1.4457(4) 0.5000(15) -0.3716(6) 0.115 Uiso 0.50 1 d PD
C4 C 1.4010(10) 0.4976(18) -0.4016(9) 0.115 Uiso 0.50 1 d PD

loop_
_atom_site_aniso_label
_atom_site_aniso_U_11
_atom_site_aniso_U_22
_atom_site_aniso_U_33
_atom_site_aniso_U_23
_atom_site_aniso_U_13
_atom_site_aniso_U_12
La1 0.0301(3) 0.0261(3) 0.0355(3) 0.0061(3) 0.0111(3) 0.0006(3)
Mn1 0.0215(11) 0.0227(11) 0.0309(11) 0.000 0.0091(9) 0.000
V3 0.0226(9) 0.0297(10) 0.0331(10) -0.0029(8) 0.0057(8) 0.0016(8)
V4 0.0278(10) 0.0318(10) 0.0299(10) 0.0004(8) 0.0056(8) 0.0013(8)
V5 0.0362(11) 0.0306(10) 0.0470(12) -0.0096(9) 0.0157(10) -0.0070(9)
V6 0.0256(14) 0.0235(13) 0.0315(14) 0.000 0.0087(11) 0.000
V7 0.0290(10) 0.0259(9) 0.0319(9) -0.0001(8) 0.0115(7) 0.0016(8)
V8 0.0323(10) 0.0527(13) 0.0424(11) -0.0138(11) 0.0009(9) -0.0056(10)
V9 0.0362(11) 0.0334(11) 0.0437(12) -0.0131(9) 0.0146(9) -0.0047(9)
O19 0.027(4) 0.033(4) 0.032(4) 0.003(3) 0.007(3) -0.002(3)
O18 0.025(4) 0.021(4) 0.024(3) -0.001(3) 0.009(3) -0.001(3)
O17 0.035(4) 0.034(4) 0.036(4) 0.004(3) 0.010(4) -0.004(3)
O16 0.023(4) 0.028(4) 0.039(4) 0.000(3) 0.006(3) 0.000(3)
O15 0.031(5) 0.052(5) 0.033(4) -0.004(4) 0.001(3) 0.004(4)
O14 0.026(4) 0.026(4) 0.037(4) 0.002(3) 0.010(3) -0.003(3)
O13 0.025(4) 0.035(4) 0.032(4) -0.006(4) 0.008(3) -0.001(4)
O12 0.032(4) 0.026(4) 0.052(5) -0.007(3) 0.010(4) 0.000(3)
O11 0.030(4) 0.047(5) 0.035(4) -0.002(4) 0.004(3) 0.004(4)
O10 0.033(4) 0.038(4) 0.030(4) -0.007(4) 0.011(3) -0.004(4)
O9 0.043(5) 0.033(4) 0.035(4) 0.005(3) 0.011(4) 0.003(4)
O8 0.037(5) 0.032(5) 0.052(5) -0.007(4) 0.011(4) -0.004(4)
O7 0.045(5) 0.042(5) 0.059(6) -0.019(4) 0.010(4) -0.006(4)
O6 0.031(4) 0.025(4) 0.042(4) 0.002(3) 0.007(3) -0.004(3)
O5 0.038(5) 0.027(4) 0.043(4) -0.007(3) 0.008(4) 0.002(3)
O4 0.046(5) 0.041(5) 0.062(6) -0.010(4) 0.029(4) -0.014(4)
O3 0.043(5) 0.047(5) 0.041(5) -0.016(4) 0.012(4) -0.007(4)
O2 0.038(5) 0.053(6) 0.045(5) -0.018(4) 0.007(4) -0.009(4)
O4W 0.075(7) 0.047(6) 0.054(6) -0.007(5) 0.018(5) -0.014(5)
O3W 0.037(5) 0.048(5) 0.055(5) 0.021(4) 0.006(4) 0.006(4)
O1 0.047(6) 0.077(7) 0.056(5) -0.013(5) -0.006(4) -0.001(5)
O2W 0.042(6) 0.051(6) 0.110(8) 0.045(6) 0.028(5) 0.014(5)
O1W 0.089(7) 0.045(5) 0.034(4) 0.004(4) 0.014(5) 0.003(5)

loop_
_atom_type_symbol
_atom_type_description
_atom_type_scat_dispersion_real
_atom_type_scat_dispersion_imag
_atom_type_scat_source
C C 0.0033 0.0016 'International Tables Vol C Tables 4.2.6.8 and 6.1.1.4'
H H 0.0000 0.0000 'International Tables Vol C Tables 4.2.6.8 and 6.1.1.4'
N N 0.0061 0.0033 'International Tables Vol C Tables 4.2.6.8 and 6.1.1.4'
O O 0.0106 0.0060 'International Tables Vol C Tables 4.2.6.8 and 6.1.1.4'
V V 0.3005 0.5294 'International Tables Vol C Tables 4.2.6.8 and 6.1.1.4'
La La -0.2871 2.4523 'International Tables Vol C Tables 4.2.6.8 and 6.1.1.4'
Mn Mn 0.3368 0.7283 'International Tables Vol C Tables 4.2.6.8 and 6.1.1.4'

loop_
_geom_angle_atom_site_label_1
_geom_angle_atom_site_label_2
_geom_angle_atom_site_label_3
_geom_angle
_geom_angle_site_symmetry_1
_geom_angle_site_symmetry_3
O4W La1 O3W 80.7(3) . .
O4W La1 O17 137.9(3) . .
O3W La1 O17 76.8(2) . .
O4W La1 O1W 141.8(3) . .
O3W La1 O1W 83.9(3) . .
O17 La1 O1W 70.1(3) . .
O4W La1 O6 72.2(3) . .
O3W La1 O6 138.4(3) . .
O17 La1 O6 103.0(2) . .
O1W La1 O6 136.1(3) . .
O4W La1 O2W 82.1(4) . .
O3W La1 O2W 135.6(3) . .
O17 La1 O2W 137.5(3) . .
O1W La1 O2W 85.1(3) . .
O6 La1 O2W 71.5(3) . .
O4W La1 O12 75.1(3) . 3_674
O3W La1 O12 70.4(2) . 3_674
O17 La1 O12 127.6(2) . 3_674
O1W La1 O12 66.8(3) . 3_674
O6 La1 O12 128.7(2) . 3_674
O2W La1 O12 65.7(3) . 3_674
O4W La1 O9 136.9(3) . .
O3W La1 O9 141.4(3) . .
O17 La1 O9 68.0(2) . .
O1W La1 O9 69.9(3) . .
O6 La1 O9 67.6(2) . .
O2W La1 O9 71.3(3) . .
O12 La1 O9 120.1(2) 3_674 .
O4W La1 O5 74.3(3) . 5_853
O3W La1 O5 75.0(2) . 5_853
O17 La1 O5 65.8(2) . 5_853
O1W La1 O5 134.2(3) . 5_853
O6 La1 O5 67.7(2) . 5_853
O2W La1 O5 137.3(3) . 5_853
O12 La1 O5 136.7(2) 3_674 5_853
O9 La1 O5 103.2(2) . 5_853
O13 Mn1 O13 179.0(5) . 5_853
O13 Mn1 O18 90.2(3) . 5_853
O13 Mn1 O18 90.5(3) 5_853 5_853
O13 Mn1 O18 90.5(3) . .
O13 Mn1 O18 90.2(3) 5_853 .
O18 Mn1 O18 88.5(4) 5_853 .
O13 Mn1 O14 88.9(3) . .
O13 Mn1 O14 90.4(3) 5_853 .
O18 Mn1 O14 175.7(3) 5_853 .
O18 Mn1 O14 87.2(3) . .
O13 Mn1 O14 90.4(3) . 5_853
O13 Mn1 O14 88.9(3) 5_853 5_853
O18 Mn1 O14 87.2(3) 5_853 5_853
O18 Mn1 O14 175.7(3) . 5_853
O14 Mn1 O14 97.1(4) . 5_853
O13 Mn1 V5 49.6(2) . .
O13 Mn1 V5 129.7(2) 5_853 .
O18 Mn1 V5 92.8(2) 5_853 .
O18 Mn1 V5 140.1(2) . .
O14 Mn1 V5 89.9(2) . .
O14 Mn1 V5 41.2(2) 5_853 .
O13 Mn1 V5 129.7(2) . 5_853
O13 Mn1 V5 49.6(2) 5_853 5_853
O18 Mn1 V5 140.1(2) 5_853 5_853
O18 Mn1 V5 92.8(2) . 5_853
O14 Mn1 V5 41.2(2) . 5_853
O14 Mn1 V5 89.9(2) 5_853 5_853
V5 Mn1 V5 110.61(10) . 5_853
O13 Mn1 V9 49.2(2) . .
O13 Mn1 V9 130.1(2) 5_853 .
O18 Mn1 V9 139.4(2) 5_853 .
O18 Mn1 V9 92.8(2) . .
O14 Mn1 V9 40.1(2) . .
O14 Mn1 V9 91.0(2) 5_853 .
V5 Mn1 V9 61.51(6) . .
V5 Mn1 V9 80.46(7) 5_853 .
O13 Mn1 V9 130.1(2) . 5_853
O13 Mn1 V9 49.2(2) 5_853 5_853
O18 Mn1 V9 92.8(2) 5_853 5_853
O18 Mn1 V9 139.4(2) . 5_853
O14 Mn1 V9 91.0(2) . 5_853
O14 Mn1 V9 40.1(2) 5_853 5_853
V5 Mn1 V9 80.46(7) . 5_853
V5 Mn1 V9 61.51(6) 5_853 5_853
V9 Mn1 V9 111.26(11) . 5_853
O13 Mn1 V4 135.2(2) . 5_853
O13 Mn1 V4 45.5(2) 5_853 5_853
O18 Mn1 V4 45.1(2) 5_853 5_853
O18 Mn1 V4 90.0(2) . 5_853
O14 Mn1 V4 135.8(2) . 5_853
O14 Mn1 V4 86.3(2) 5_853 5_853
V5 Mn1 V4 118.27(5) . 5_853
V5 Mn1 V4 95.01(5) 5_853 5_853
V9 Mn1 V4 174.74(9) . 5_853
V9 Mn1 V4 63.94(5) 5_853 5_853
O13 Mn1 V4 45.5(2) . .
O13 Mn1 V4 135.2(2) 5_853 .
O18 Mn1 V4 90.0(2) 5_853 .
O18 Mn1 V4 45.1(2) . .
O14 Mn1 V4 86.3(2) . .
O14 Mn1 V4 135.8(2) 5_853 .
V5 Mn1 V4 95.01(5) . .
V5 Mn1 V4 118.27(5) 5_853 .
V9 Mn1 V4 63.94(5) . .
V9 Mn1 V4 174.74(9) 5_853 .
V4 Mn1 V4 120.95(10) 5_853 .
O5 V3 O11 107.7(4) . .
O5 V3 O16 102.2(3) . 5_853
O11 V3 O16 97.0(4) . 5_853
O5 V3 O19 99.2(4) . .
O11 V3 O19 96.2(3) . .
O16 V3 O19 150.0(3) 5_853 .
O5 V3 O18 95.6(3) . 5_853
O11 V3 O18 156.5(3) . 5_853
O16 V3 O18 80.8(3) 5_853 5_853
O19 V3 O18 76.4(3) . 5_853
O5 V3 O13 169.0(4) . .
O11 V3 O13 83.0(3) . .
O16 V3 O13 78.8(3) 5_853 .
O19 V3 O13 76.2(3) . .
O18 V3 O13 73.6(2) 5_853 .
O5 V3 Mn1 132.4(3) . .
O11 V3 Mn1 119.9(3) . .
O16 V3 Mn1 76.0(2) 5_853 .
O19 V3 Mn1 74.1(2) . .
O18 V3 Mn1 36.74(17) 5_853 .
O13 V3 Mn1 36.92(18) . .
O5 V3 V7 87.2(3) . 5_853
O11 V3 V7 132.6(3) . 5_853
O16 V3 V7 35.7(2) 5_853 5_853
O19 V3 V7 126.2(2) . 5_853
O18 V3 V7 49.79(18) 5_853 5_853
O13 V3 V7 87.5(2) . 5_853
Mn1 V3 V7 63.46(5) . 5_853
O9 V4 O15 106.8(4) . .
O9 V4 O19 99.3(3) . .
O15 V4 O19 97.2(4) . .
O9 V4 O10 100.9(3) . .
O15 V4 O10 97.5(4) . .
O19 V4 O10 150.3(3) . .
O9 V4 O18 94.9(3) . .
O15 V4 O18 158.2(3) . .
O19 V4 O18 76.9(3) . .
O10 V4 O18 79.9(3) . .
O9 V4 O13 168.9(4) . .
O15 V4 O13 84.2(3) . .
O19 V4 O13 77.5(3) . .
O10 V4 O13 78.4(3) . .
O18 V4 O13 74.0(3) . .
O9 V4 Mn1 132.0(3) . .
O15 V4 Mn1 121.2(3) . .
O19 V4 Mn1 74.6(2) . .
O10 V4 Mn1 75.7(2) . .
O18 V4 Mn1 37.04(17) . .
O13 V4 Mn1 37.01(18) . .
O9 V4 V8 142.2(3) . .
O15 V4 V8 35.4(3) . .
O19 V4 V8 90.5(2) . .
O10 V4 V8 86.7(2) . .
O18 V4 V8 122.91(19) . .
O13 V4 V8 48.89(19) . .
Mn1 V4 V8 85.87(7) . .
O4 V5 O2 104.5(5) . .
O4 V5 O8 104.7(4) . .
O2 V5 O8 93.3(4) . .
O4 V5 O16 100.5(4) . 5_853
O2 V5 O16 89.2(3) . 5_853
O8 V5 O16 153.2(3) . 5_853
O4 V5 O14 99.7(4) . 5_853
O2 V5 O14 153.8(4) . 5_853
O8 V5 O14 90.1(3) . 5_853
O16 V5 O14 76.6(3) 5_853 5_853
O4 V5 O13 174.4(4) . .
O2 V5 O13 79.3(3) . .
O8 V5 O13 79.0(3) . .
O16 V5 O13 75.2(3) 5_853 .
O14 V5 O13 75.9(3) 5_853 .
O4 V5 Mn1 138.3(4) . .
O2 V5 Mn1 116.8(3) . .
O8 V5 Mn1 79.3(3) . .
O16 V5 Mn1 75.8(2) 5_853 .
O14 V5 Mn1 38.7(2) 5_853 .
O13 V5 Mn1 37.54(18) . .
O4 V5 V8 135.5(4) . .
O2 V5 V8 31.0(3) . .
O8 V5 V8 83.2(3) . .
O16 V5 V8 85.3(2) 5_853 .
O14 V5 V8 124.4(2) 5_853 .
O13 V5 V8 48.57(18) . .
Mn1 V5 V8 86.08(6) . .
O4 V5 V7 88.3(3) . 5_853
O2 V5 V7 125.6(3) . 5_853
O8 V5 V7 134.8(3) . 5_853
O16 V5 V7 36.5(2) 5_853 5_853
O14 V5 V7 44.8(2) 5_853 5_853
O13 V5 V7 86.14(18) . 5_853
Mn1 V5 V7 63.81(5) . 5_853
V8 V5 V7 117.29(8) . 5_853
O6 V6 O6 107.8(5) . 5_853
O6 V6 O19 100.2(3) . .
O6 V6 O19 100.5(3) 5_853 .
O6 V6 O19 100.5(3) . 5_853
O6 V6 O19 100.2(3) 5_853 5_853
O19 V6 O19 144.5(5) . 5_853
O6 V6 O18 90.7(3) . .
O6 V6 O18 161.5(3) 5_853 .
O19 V6 O18 75.9(3) . .
O19 V6 O18 75.3(3) 5_853 .
O6 V6 O18 161.5(3) . 5_853
O6 V6 O18 90.7(3) 5_853 5_853
O19 V6 O18 75.3(3) . 5_853
O19 V6 O18 75.9(3) 5_853 5_853
O18 V6 O18 70.9(3) . 5_853
O6 V6 Mn1 126.1(3) . .
O6 V6 Mn1 126.1(3) 5_853 .
O19 V6 Mn1 72.2(2) . .
O19 V6 Mn1 72.2(2) 5_853 .
O18 V6 Mn1 35.43(17) . .
O18 V6 Mn1 35.43(17) 5_853 .
O12 V7 O17 105.5(4) . .
O12 V7 O10 101.5(4) . .
O17 V7 O10 102.5(4) . .
O12 V7 O16 101.7(4) . .
O17 V7 O16 99.6(4) . .
O10 V7 O16 142.1(3) . .
O12 V7 O14 97.3(3) . .
O17 V7 O14 157.2(3) . .
O10 V7 O14 73.3(3) . .
O16 V7 O14 74.4(3) . .
O12 V7 O18 166.9(3) . .
O17 V7 O18 87.5(3) . .
O10 V7 O18 75.4(3) . .
O16 V7 O18 75.3(3) . .
O14 V7 O18 69.7(2) . .
O12 V7 V9 87.4(3) . .
O17 V7 V9 140.3(3) . .
O10 V7 V9 37.8(2) . .
O16 V7 V9 114.6(2) . .
O14 V7 V9 40.2(2) . .
O18 V7 V9 82.52(17) . .
O12 V7 V5 87.8(3) . 5_853
O17 V7 V5 137.7(3) . 5_853
O10 V7 V5 114.1(2) . 5_853
O16 V7 V5 38.1(2) . 5_853
O14 V7 V5 40.9(2) . 5_853
O18 V7 V5 82.10(17) . 5_853
V9 V7 V5 78.81(7) . 5_853
O12 V7 V3 136.5(3) . 5_853
O17 V7 V3 81.4(3) . 5_853
O10 V7 V3 119.2(2) . 5_853
O16 V7 V3 35.8(2) . 5_853
O14 V7 V3 81.5(2) . 5_853
O18 V7 V3 43.91(17) . 5_853
V9 V7 V3 114.86(7) . 5_853
V5 V7 V3 62.90(6) 5_853 5_853
O1 V8 O2 105.3(5) . .
O1 V8 O3 105.1(4) . .
O2 V8 O3 92.0(4) . .
O1 V8 O11 101.4(4) . .
O2 V8 O11 86.9(3) . .
O3 V8 O11 152.9(4) . .
O1 V8 O15 101.7(5) . .
O2 V8 O15 152.2(4) . .
O3 V8 O15 87.0(3) . .
O11 V8 O15 81.7(3) . .
O1 V8 O13 174.9(5) . .
O2 V8 O13 78.3(3) . .
O3 V8 O13 78.2(3) . .
O11 V8 O13 75.0(3) . .
O15 V8 O13 74.3(3) . .
O1 V8 V4 131.1(4) . .
O2 V8 V4 123.3(3) . .
O3 V8 V4 79.9(3) . .
O11 V8 V4 78.2(2) . .
O15 V8 V4 29.4(2) . .
O13 V8 V4 45.05(19) . .
O1 V8 V5 135.8(4) . .
O2 V8 V5 30.6(3) . .
O3 V8 V5 81.9(3) . .
O11 V8 V5 83.5(2) . .
O15 V8 V5 122.4(2) . .
O13 V8 V5 48.02(19) . .
V4 V8 V5 93.03(7) . .
O1 V8 V9 135.7(4) . .
O2 V8 V9 82.2(3) . .
O3 V8 V9 30.7(3) . .
O11 V8 V9 122.8(2) . .
O15 V8 V9 83.0(2) . .
O13 V8 V9 47.77(19) . .
V4 V8 V9 62.83(6) . .
V5 V8 V9 60.28(7) . .
O7 V9 O3 104.9(4) . .
O7 V9 O8 102.9(4) . .
O3 V9 O8 92.9(4) . .
O7 V9 O10 102.4(4) . .
O3 V9 O10 90.4(4) . .
O8 V9 O10 152.7(3) . .
O7 V9 O14 99.5(4) . .
O3 V9 O14 154.2(3) . .
O8 V9 O14 89.4(3) . .
O10 V9 O14 76.4(3) . .
O7 V9 O13 174.7(4) . .
O3 V9 O13 79.8(3) . .
O8 V9 O13 79.0(3) . .
O10 V9 O13 74.9(3) . .
O14 V9 O13 75.5(3) . .
O7 V9 Mn1 137.8(3) . .
O3 V9 Mn1 117.2(3) . .
O8 V9 Mn1 79.0(3) . .
O10 V9 Mn1 75.4(2) . .
O14 V9 Mn1 38.4(2) . .
O13 V9 Mn1 37.41(18) . .
O7 V9 V7 89.1(3) . .
O3 V9 V7 126.8(3) . .
O8 V9 V7 134.3(3) . .
O10 V9 V7 36.4(2) . .
O14 V9 V7 44.9(2) . .
O13 V9 V7 86.06(19) . .
Mn1 V9 V7 63.81(5) . .
O7 V9 V8 136.4(3) . .
O3 V9 V8 31.6(2) . .
O8 V9 V8 83.0(3) . .
O10 V9 V8 85.8(2) . .
O14 V9 V8 123.9(2) . .
O13 V9 V8 48.51(18) . .
Mn1 V9 V8 85.87(6) . .
V7 V9 V8 117.75(8) . .
V6 O19 V4 109.4(4) . .
V6 O19 V3 109.1(3) . .
V4 O19 V3 109.5(4) . .
Mn1 O18 V3 99.2(3) . 5_853
Mn1 O18 V4 97.9(3) . .
V3 O18 V4 162.3(3) 5_853 .
Mn1 O18 V6 100.3(3) . .
V3 O18 V6 91.2(3) 5_853 .
V4 O18 V6 90.1(3) . .
Mn1 O18 V7 99.3(3) . .
V3 O18 V7 86.3(2) 5_853 .
V4 O18 V7 86.6(2) . .
V6 O18 V7 160.3(3) . .
V7 O17 La1 140.6(4) . .
V3 O16 V7 108.5(4) 5_853 .
V3 O16 V5 112.4(3) 5_853 5_853
V7 O16 V5 105.4(3) . 5_853
V4 O15 V8 115.2(4) . .
Mn1 O14 V9 101.5(3) . .
Mn1 O14 V5 100.1(3) . 5_853
V9 O14 V5 153.6(4) . 5_853
Mn1 O14 V7 103.8(3) . .
V9 O14 V7 94.9(3) . .
V5 O14 V7 94.4(3) 5_853 .
Mn1 O13 V4 97.5(3) . .
Mn1 O13 V3 96.9(3) . .
V4 O13 V3 91.2(3) . .
Mn1 O13 V9 93.4(3) . .
V4 O13 V9 91.5(2) . .
V3 O13 V9 168.9(4) . .
Mn1 O13 V5 92.9(3) . .
V4 O13 V5 169.1(4) . .
V3 O13 V5 90.8(2) . .
V9 O13 V5 84.5(3) . .
Mn1 O13 V8 175.5(5) . .
V4 O13 V8 86.1(3) . .
V3 O13 V8 85.8(3) . .
V9 O13 V8 83.7(2) . .
V5 O13 V8 83.4(2) . .
V7 O12 La1 153.0(4) . 4_744
V3 O11 V8 115.9(4) . .
V7 O10 V4 109.4(4) . .
V7 O10 V9 105.8(4) . .
V4 O10 V9 112.0(3) . .
V4 O9 La1 132.2(4) . .
V5 O8 V9 116.5(4) . .
V6 O6 La1 137.8(4) . .
V3 O5 La1 131.1(4) . 5_853
V9 O3 V8 117.8(4) . .
V5 O2 V8 118.4(5) . .
C5 C3 C5 72.5(18) . 2_865
C5 C3 C2 106.8(8) . .
C5 C3 C2 39.4(14) 2_865 .
C5 C3 C2 39.4(14) . 2_865
C5 C3 C2 106.8(8) 2_865 2_865
C2 C3 C2 145.1(12) . 2_865
OW1 C1 C5 143.4(9) . 2_865
OW1 C1 C5 143.4(9) . .
C5 C1 C5 73.2(18) 2_865 .
OW1 C1 N1 108.5(10) . 2_865
C5 C1 N1 107.9(17) 2_865 2_865
C5 C1 N1 35.2(7) . 2_865
OW1 C1 N1 108.5(10) . .
C5 C1 N1 35.2(7) 2_865 .
C5 C1 N1 107.9(17) . .
N1 C1 N1 143.0(19) 2_865 .
N1 C5 C2 102(3) 2_865 2_865
N1 C5 C1 75.4(10) 2_865 .
C2 C5 C1 151(6) 2_865 .
N1 C5 C3 170(7) 2_865 .
C2 C5 C3 70.5(10) 2_865 .
C1 C5 C3 107.2(17) . .
N1 C5 C5 128(2) 2_865 2_865
C2 C5 C5 117(4) 2_865 2_865
C1 C5 C5 53.4(9) . 2_865
C3 C5 C5 53.8(9) . 2_865
C5 C2 N1 36.5(12) 2_865 .
C5 C2 C3 70.1(11) 2_865 .
N1 C2 C3 106.3(8) . .
C5 N1 C2 41(2) 2_865 .
C5 N1 C4 166(3) 2_865 .
C2 N1 C4 128.0(12) . .
C5 N1 C1 69.4(9) 2_865 .
C2 N1 C1 105.7(16) . .
C4 N1 C1 123.9(18) . .

loop_
_geom_bond_atom_site_label_1
_geom_bond_atom_site_label_2
_geom_bond_distance
_geom_bond_site_symmetry_2
La1 O4W 2.488(9) .
La1 O3W 2.498(8) .
La1 O17 2.507(8) .
La1 O1W 2.537(8) .
La1 O6 2.549(7) .
La1 O2W 2.553(9) .
La1 O12 2.574(7) 3_674
La1 O9 2.624(8) .
La1 O5 2.637(8) 5_853
Mn1 O13 1.863(7) .
Mn1 O13 1.863(7) 5_853
Mn1 O18 1.866(7) 5_853
Mn1 O18 1.866(7) .
Mn1 O14 1.939(7) .
Mn1 O14 1.939(7) 5_853
Mn1 V5 3.053(2) .
Mn1 V5 3.053(2) 5_853
Mn1 V9 3.061(2) .
Mn1 V9 3.061(2) 5_853
Mn1 V4 3.068(2) 5_853
Mn1 V4 3.068(2) .
V3 O5 1.628(7) .
V3 O11 1.712(8) .
V3 O16 1.922(8) 5_853
V3 O19 1.956(7) .
V3 O18 2.168(7) 5_853
V3 O13 2.238(7) .
V3 V7 3.120(3) 5_853
V4 O9 1.621(8) .
V4 O15 1.686(8) .
V4 O19 1.931(7) .
V4 O10 1.937(8) .
V4 O18 2.192(7) .
V4 O13 2.206(8) .
V4 V8 3.109(3) .
V5 O4 1.596(8) .
V5 O2 1.799(9) .
V5 O8 1.834(8) .
V5 O16 1.992(8) 5_853
V5 O14 2.043(8) 5_853
V5 O13 2.328(8) .
V5 V8 3.111(3) .
V5 V7 3.114(3) 5_853
V6 O6 1.626(7) .
V6 O6 1.626(7) 5_853
V6 O19 1.916(7) .
V6 O19 1.916(7) 5_853
V6 O18 2.247(7) .
V6 O18 2.247(7) 5_853
V7 O12 1.619(7) .
V7 O17 1.654(7) .
V7 O10 1.917(7) .
V7 O16 1.922(7) .
V7 O14 2.199(7) .
V7 O18 2.387(7) .
V7 V9 3.106(3) .
V7 V5 3.114(3) 5_853
V7 V3 3.120(3) 5_853
V8 O1 1.580(9) .
V8 O2 1.822(9) .
V8 O3 1.844(8) .
V8 O11 1.968(8) .
V8 O15 1.991(9) .
V8 O13 2.348(7) .
V8 V9 3.116(3) .
V9 O7 1.590(8) .
V9 O3 1.796(9) .
V9 O8 1.843(8) .
V9 O10 1.977(8) .
V9 O14 2.013(8) .
V9 O13 2.321(8) .
O18 V3 2.168(7) 5_853
O16 V3 1.922(8) 5_853
O16 V5 1.992(8) 5_853
O14 V5 2.043(8) 5_853
O12 La1 2.574(7) 4_744
O5 La1 2.637(8) 5_853
OW1 C1 1.32(2) .
C3 C5 1.495(10) .
C3 C5 1.495(10) 2_865
C3 C2 1.499(9) .
C3 C2 1.499(9) 2_865
C1 C5 1.482(10) 2_865
C1 C5 1.482(10) .
C1 N1 1.531(10) 2_865
C1 N1 1.531(10) .
C5 N1 0.912(17) 2_865
C5 C2 1.01(4) 2_865
C5 C5 1.77(4) 2_865
C2 C5 1.01(4) 2_865
C2 N1 1.498(9) .
N1 C5 0.912(17) 2_865
N1 C4 1.507(9) .

loop_
_platon_squeeze_void_nr
_platon_squeeze_void_average_x
_platon_squeeze_void_average_y
_platon_squeeze_void_average_z
_platon_squeeze_void_volume
_platon_squeeze_void_count_electrons
1 0.472 -0.017 0.081 13875.0 274.9
